data_7109694
loop_
_publ_author_name
'Kanishka Epa'
'Christer B. Aakeroy'
'John Desper'
'Sundeep Rayat'
'Kusum Lata Chandra'
'Aurora J. Cruz-Cabeza'

_publ_section_title
;
 Controlling molecular tautomerism through supramolecular selectivity
;
_journal_name_full Chem.Commun.
_journal_page_first 7929
_journal_paper_doi 10.1039/c3cc43935f
_journal_volume 49
_journal_year 2013
_chemical_formula_sum 'C20 H16 N6 O'
_chemical_formula_weight 356.39
_chemical_name_systematic
; 
 ? 
;
_space_group_IT_number 2
_symmetry_space_group_name_Hall '-P 1'
_symmetry_space_group_name_H-M 'P -1'
_atom_sites_solution_hydrogens geom
_atom_sites_solution_primary direct
_atom_sites_solution_secondary difmap
_audit_creation_method SHELXL-97
_cell_angle_alpha 76.349(9)
_cell_angle_beta 89.136(10)
_cell_angle_gamma 79.581(10)
_cell_formula_units_Z 2
_cell_length_a 8.547(4)
_cell_length_b 9.842(4)
_cell_length_c 10.684(5)
_cell_measurement_temperature 120(2)
_cell_volume 858.6(7)
_computing_structure_refinement 'SHELXL-97 (Sheldrick, 2008)'
_computing_structure_solution 'SHELXS-97 (Sheldrick, 2008)'
_diffrn_ambient_temperature 120(2)
_diffrn_measured_fraction_theta_full 0.768
_diffrn_measured_fraction_theta_max 0.768
_diffrn_radiation_monochromator graphite
_diffrn_radiation_source 'fine-focus sealed tube'
_diffrn_radiation_type MoK\a
_diffrn_radiation_wavelength 0.71073
_diffrn_reflns_av_R_equivalents 0.0860
_diffrn_reflns_av_sigmaI/netI 0.0567
_diffrn_reflns_limit_h_max 9
_diffrn_reflns_limit_h_min -9
_diffrn_reflns_limit_k_max 11
_diffrn_reflns_limit_k_min -11
_diffrn_reflns_limit_l_max 12
_diffrn_reflns_limit_l_min -12
_diffrn_reflns_number 2891
_diffrn_reflns_theta_full 24.68
_diffrn_reflns_theta_max 24.68
_diffrn_reflns_theta_min 2.42
_exptl_absorpt_coefficient_mu 0.091
_exptl_absorpt_correction_T_max 0.9910
_exptl_absorpt_correction_T_min 0.9768
_exptl_crystal_density_diffrn 1.379
_exptl_crystal_density_method 'not measured'
_exptl_crystal_F_000 372
_exptl_crystal_size_max 0.26
_exptl_crystal_size_mid 0.18
_exptl_crystal_size_min 0.10
_refine_diff_density_max 0.317
_refine_diff_density_min -0.346
_refine_diff_density_rms 0.080
_refine_ls_extinction_method none
_refine_ls_goodness_of_fit_ref 1.496
_refine_ls_hydrogen_treatment mixed
_refine_ls_matrix_type full
_refine_ls_number_parameters 253
_refine_ls_number_reflns 2237
_refine_ls_number_restraints 0
_refine_ls_restrained_S_all 1.496
_refine_ls_R_factor_all 0.0939
_refine_ls_R_factor_gt 0.0674
_refine_ls_shift/su_max 0.000
_refine_ls_shift/su_mean 0.000
_refine_ls_structure_factor_coef Fsqd
_refine_ls_weighting_details 'calc w=1/[\s^2^(Fo^2^)+(0.1000P)^2^+0.0000P] where P=(Fo^2^+2Fc^2^)/3'
_refine_ls_weighting_scheme calc
_refine_ls_wR_factor_gt 0.1840
_refine_ls_wR_factor_ref 0.2270
_reflns_number_gt 1589
_reflns_number_total 2237
_reflns_threshold_expression >2sigma(I)
_cod_data_source_file c3cc43935f.txt
_cod_data_source_block ke1305m
_cod_original_cell_volume 858.5(7)
_cod_database_code 7109694

loop_
_symmetry_equiv_pos_as_xyz
'x, y, z'
'-x, -y, -z'

loop_
_atom_site_label
_atom_site_type_symbol
_atom_site_fract_x
_atom_site_fract_y
_atom_site_fract_z
_atom_site_U_iso_or_equiv
_atom_site_adp_type
_atom_site_occupancy
_atom_site_symmetry_multiplicity
_atom_site_calc_flag
_atom_site_refinement_flags
N11 N 0.2815(4) 0.0613(4) 0.5403(3) 0.0369(9) Uani 1 1 d .
H11 H 0.266(5) -0.030(5) 0.558(4) 0.044 Uiso 1 1 d .
C12 C 0.2083(5) 0.1899(5) 0.4733(4) 0.0377(11) Uani 1 1 d .
H12 H 0.1260 0.2025 0.4106 0.045 Uiso 1 1 calc R
N13 N 0.2612(4) 0.2978(4) 0.5026(3) 0.0365(9) Uani 1 1 d .
C14 C 0.3802(5) 0.2309(4) 0.5960(4) 0.0294(10) Uani 1 1 d .
N15 N 0.4670(4) 0.2980(4) 0.6541(3) 0.0353(9) Uani 1 1 d .
C16 C 0.5742(5) 0.2115(5) 0.7429(4) 0.0398(11) Uani 1 1 d .
H16 H 0.6383 0.2540 0.7887 0.048 Uiso 1 1 calc R
C17 C 0.5961(6) 0.0644(5) 0.7708(4) 0.0445(12) Uani 1 1 d .
H17 H 0.6749 0.0099 0.8334 0.053 Uiso 1 1 calc R
C18 C 0.5049(5) -0.0046(5) 0.7090(4) 0.0408(11) Uani 1 1 d .
H18 H 0.5187 -0.1053 0.7262 0.049 Uiso 1 1 calc R
C19 C 0.3927(5) 0.0840(5) 0.6206(4) 0.0322(10) Uani 1 1 d .
C21 C 0.2196(5) 0.6790(4) 0.5439(4) 0.0327(10) Uani 1 1 d .
O21 O 0.1843(3) 0.8074(3) 0.5408(3) 0.0389(8) Uani 1 1 d .
C31 C 0.3814(5) 0.6273(4) 0.7443(4) 0.0326(10) Uani 1 1 d .
N31 N 0.3168(4) 0.5873(4) 0.6414(3) 0.0330(9) Uani 1 1 d .
H31 H 0.360(5) 0.503(5) 0.622(4) 0.040 Uiso 1 1 d .
C32 C 0.2888(5) 0.6954(4) 0.8278(4) 0.0315(10) Uani 1 1 d .
C33 C 0.3548(5) 0.7292(4) 0.9314(4) 0.0364(10) Uani 1 1 d .
H33 H 0.2897 0.7790 0.9850 0.044 Uiso 1 1 calc R
C34 C 0.5192(5) 0.6886(5) 0.9559(4) 0.0385(11) Uani 1 1 d .
H34 H 0.5669 0.7088 1.0276 0.046 Uiso 1 1 calc R
C35 C 0.6114(5) 0.6189(5) 0.8747(4) 0.0376(11) Uani 1 1 d .
H35 H 0.7228 0.5905 0.8916 0.045 Uiso 1 1 calc R
C36 C 0.5444(5) 0.5897(4) 0.7691(4) 0.0332(10) Uani 1 1 d .
H36 H 0.6104 0.5437 0.7133 0.040 Uiso 1 1 calc R
C37 C 0.1166(5) 0.7269(4) 0.8108(4) 0.0340(10) Uani 1 1 d .
N37 N -0.0194(5) 0.7486(4) 0.8072(4) 0.0464(10) Uani 1 1 d .
C41 C 0.0773(5) 0.6800(4) 0.3428(4) 0.0302(10) Uani 1 1 d .
N41 N 0.1652(4) 0.6153(4) 0.4591(3) 0.0321(9) Uani 1 1 d .
H41 H 0.176(6) 0.537(5) 0.464(4) 0.038 Uiso 1 1 d .
C42 C 0.0336(5) 0.8266(4) 0.2931(4) 0.0351(11) Uani 1 1 d .
H42 H 0.0611 0.8905 0.3397 0.042 Uiso 1 1 calc R
C43 C -0.0479(5) 0.8786(5) 0.1782(4) 0.0374(11) Uani 1 1 d .
H43 H -0.0750 0.9785 0.1447 0.045 Uiso 1 1 calc R
C44 C -0.0919(5) 0.7873(5) 0.1095(4) 0.0444(12) Uani 1 1 d .
H44 H -0.1505 0.8243 0.0302 0.053 Uiso 1 1 calc R
C45 C -0.0497(5) 0.6426(5) 0.1576(4) 0.0437(12) Uani 1 1 d .
H45 H -0.0787 0.5794 0.1110 0.052 Uiso 1 1 calc R
C46 C 0.0335(5) 0.5898(5) 0.2718(4) 0.0373(11) Uani 1 1 d .
H46 H 0.0623 0.4898 0.3037 0.045 Uiso 1 1 calc R

loop_
_atom_site_aniso_label
_atom_site_aniso_U_11
_atom_site_aniso_U_22
_atom_site_aniso_U_33
_atom_site_aniso_U_23
_atom_site_aniso_U_13
_atom_site_aniso_U_12
N11 0.036(2) 0.031(2) 0.044(2) -0.0052(18) 0.0036(17) -0.0114(18)
C12 0.031(2) 0.039(3) 0.041(3) -0.005(2) 0.0016(19) -0.007(2)
N13 0.029(2) 0.040(2) 0.047(2) -0.0144(18) 0.0014(17) -0.0168(17)
C14 0.025(2) 0.035(2) 0.031(2) -0.0079(19) 0.0077(18) -0.0094(19)
N15 0.030(2) 0.039(2) 0.042(2) -0.0130(17) 0.0051(17) -0.0136(17)
C16 0.031(2) 0.051(3) 0.041(3) -0.011(2) 0.002(2) -0.015(2)
C17 0.040(3) 0.046(3) 0.044(3) -0.004(2) 0.003(2) -0.009(2)
C18 0.037(3) 0.035(3) 0.050(3) -0.005(2) 0.006(2) -0.010(2)
C19 0.027(2) 0.041(3) 0.033(2) -0.013(2) 0.0075(19) -0.014(2)
C21 0.029(2) 0.033(3) 0.037(2) -0.005(2) 0.0077(19) -0.013(2)
O21 0.0341(17) 0.0339(18) 0.0521(19) -0.0121(14) 0.0029(14) -0.0127(14)
C31 0.036(2) 0.026(2) 0.033(2) 0.0027(18) 0.0032(19) -0.0099(19)
N31 0.030(2) 0.037(2) 0.036(2) -0.0111(17) -0.0016(16) -0.0112(16)
C32 0.032(2) 0.028(2) 0.032(2) -0.0003(19) 0.0019(19) -0.0074(19)
C33 0.036(2) 0.039(2) 0.036(2) -0.008(2) 0.000(2) -0.011(2)
C34 0.032(2) 0.044(3) 0.042(3) -0.007(2) 0.000(2) -0.015(2)
C35 0.027(2) 0.041(3) 0.043(3) -0.003(2) -0.002(2) -0.012(2)
C36 0.030(2) 0.030(2) 0.036(2) 0.0005(19) 0.0017(19) -0.0087(19)
C37 0.033(3) 0.040(3) 0.032(2) -0.010(2) 0.0021(19) -0.013(2)
N37 0.036(2) 0.057(3) 0.045(2) -0.010(2) 0.0041(18) -0.009(2)
C41 0.025(2) 0.038(2) 0.030(2) -0.0078(19) 0.0042(17) -0.0129(19)
N41 0.034(2) 0.029(2) 0.035(2) -0.0068(17) -0.0014(16) -0.0124(18)
C42 0.034(2) 0.037(3) 0.037(2) -0.009(2) 0.004(2) -0.011(2)
C43 0.037(3) 0.041(3) 0.034(2) -0.005(2) -0.002(2) -0.011(2)
C44 0.038(3) 0.052(3) 0.040(3) -0.005(2) -0.005(2) -0.008(2)
C45 0.040(3) 0.050(3) 0.047(3) -0.019(2) -0.001(2) -0.013(2)
C46 0.029(2) 0.040(3) 0.044(3) -0.010(2) -0.003(2) -0.009(2)

loop_
_atom_type_symbol
_atom_type_description
_atom_type_scat_dispersion_real
_atom_type_scat_dispersion_imag
_atom_type_scat_source
C C 0.0033 0.0016 'International Tables Vol C Tables 4.2.6.8 and 6.1.1.4'
H H 0.0000 0.0000 'International Tables Vol C Tables 4.2.6.8 and 6.1.1.4'
N N 0.0061 0.0033 'International Tables Vol C Tables 4.2.6.8 and 6.1.1.4'
O O 0.0106 0.0060 'International Tables Vol C Tables 4.2.6.8 and 6.1.1.4'

loop_
_geom_angle_atom_site_label_1
_geom_angle_atom_site_label_2
_geom_angle_atom_site_label_3
_geom_angle
C12 N11 C19 106.8(4)
C12 N11 H11 138(3)
C19 N11 H11 113(3)
N13 C12 N11 114.1(4)
N13 C12 H12 123.0
N11 C12 H12 123.0
C12 N13 C14 103.3(4)
N15 C14 C19 125.1(4)
N15 C14 N13 124.7(4)
C19 C14 N13 110.1(4)
C14 N15 C16 114.5(4)
N15 C16 C17 123.8(4)
N15 C16 H16 118.1
C17 C16 H16 118.1
C16 C17 C18 121.1(4)
C16 C17 H17 119.4
C18 C17 H17 119.4
C19 C18 C17 115.0(4)
C19 C18 H18 122.5
C17 C18 H18 122.5
N11 C19 C18 134.0(4)
N11 C19 C14 105.6(4)
C18 C19 C14 120.4(4)
O21 C21 N41 124.9(4)
O21 C21 N31 120.8(4)
N41 C21 N31 114.2(4)
C36 C31 C32 118.2(4)
C36 C31 N31 118.5(4)
C32 C31 N31 123.2(4)
C21 N31 C31 124.7(4)
C21 N31 H31 114(3)
C31 N31 H31 120(3)
C33 C32 C31 122.1(4)
C33 C32 C37 118.0(4)
C31 C32 C37 119.8(4)
C32 C33 C34 118.9(4)
C32 C33 H33 120.6
C34 C33 H33 120.6
C35 C34 C33 119.2(4)
C35 C34 H34 120.4
C33 C34 H34 120.4
C34 C35 C36 121.3(4)
C34 C35 H35 119.4
C36 C35 H35 119.4
C35 C36 C31 120.3(4)
C35 C36 H36 119.9
C31 C36 H36 119.9
N37 C37 C32 174.9(5)
C46 C41 C42 118.0(4)
C46 C41 N41 117.1(4)
C42 C41 N41 124.9(4)
C21 N41 C41 128.1(4)
C21 N41 H41 127(4)
C41 N41 H41 105(4)
C43 C42 C41 120.5(4)
C43 C42 H42 119.8
C41 C42 H42 119.8
C42 C43 C44 120.8(4)
C42 C43 H43 119.6
C44 C43 H43 119.6
C45 C44 C43 119.3(4)
C45 C44 H44 120.4
C43 C44 H44 120.4
C46 C45 C44 120.2(4)
C46 C45 H45 119.9
C44 C45 H45 119.9
C45 C46 C41 121.2(4)
C45 C46 H46 119.4
C41 C46 H46 119.4

loop_
_geom_bond_atom_site_label_1
_geom_bond_atom_site_label_2
_geom_bond_distance
N11 C12 1.342(5)
N11 C19 1.372(5)
N11 H11 0.91(5)
C12 N13 1.328(5)
C12 H12 0.9500
N13 C14 1.394(5)
C14 N15 1.325(5)
C14 C19 1.392(6)
N15 C16 1.352(5)
C16 C17 1.385(6)
C16 H16 0.9500
C17 C18 1.386(6)
C17 H17 0.9500
C18 C19 1.381(6)
C18 H18 0.9500
C21 O21 1.238(5)
C21 N41 1.348(5)
C21 N31 1.378(5)
C31 C36 1.388(6)
C31 C32 1.394(6)
C31 N31 1.404(5)
N31 H31 0.92(4)
C32 C33 1.383(6)
C32 C37 1.453(6)
C33 C34 1.400(6)
C33 H33 0.9500
C34 C35 1.382(6)
C34 H34 0.9500
C35 C36 1.384(6)
C35 H35 0.9500
C36 H36 0.9500
C37 N37 1.143(5)
C41 C46 1.396(6)
C41 C42 1.397(6)
C41 N41 1.413(5)
N41 H41 0.75(5)
C42 C43 1.361(6)
C42 H42 0.9500
C43 C44 1.389(6)
C43 H43 0.9500
C44 C45 1.377(6)
C44 H44 0.9500
C45 C46 1.363(6)
C45 H45 0.9500
C46 H46 0.9500

loop_
_geom_hbond_atom_site_label_D
_geom_hbond_atom_site_label_H
_geom_hbond_atom_site_label_A
_geom_hbond_distance_DH
_geom_hbond_distance_HA
_geom_hbond_distance_DA
_geom_hbond_angle_DHA
_geom_hbond_site_symmetry_A
N11 H11 O21 0.91(5) 1.90(5) 2.771(5) 159(4) 1_545
N31 H31 N15 0.92(4) 2.01(5) 2.876(5) 158(4) .
N41 H41 N13 0.75(5) 2.27(5) 3.009(5) 167(5) .

loop_
_geom_torsion_atom_site_label_1
_geom_torsion_atom_site_label_2
_geom_torsion_atom_site_label_3
_geom_torsion_atom_site_label_4
_geom_torsion
C19 N11 C12 N13 -0.2(5)
N11 C12 N13 C14 0.6(4)
C12 N13 C14 N15 -179.9(4)
C12 N13 C14 C19 -0.8(4)
C19 C14 N15 C16 0.2(5)
N13 C14 N15 C16 179.2(4)
C14 N15 C16 C17 1.2(6)
N15 C16 C17 C18 -1.0(7)
C16 C17 C18 C19 -0.6(6)
C12 N11 C19 C18 -178.3(4)
C12 N11 C19 C14 -0.3(4)
C17 C18 C19 N11 179.7(4)
C17 C18 C19 C14 1.9(6)
N15 C14 C19 N11 179.8(3)
N13 C14 C19 N11 0.7(4)
N15 C14 C19 C18 -1.9(6)
N13 C14 C19 C18 179.1(3)
O21 C21 N31 C31 1.1(6)
N41 C21 N31 C31 -176.7(3)
C36 C31 N31 C21 -127.5(4)
C32 C31 N31 C21 56.5(5)
C36 C31 C32 C33 1.6(6)
N31 C31 C32 C33 177.6(4)
C36 C31 C32 C37 -175.4(4)
N31 C31 C32 C37 0.6(6)
C31 C32 C33 C34 -2.5(6)
C37 C32 C33 C34 174.5(4)
C32 C33 C34 C35 1.4(6)
C33 C34 C35 C36 0.6(6)
C34 C35 C36 C31 -1.5(6)
C32 C31 C36 C35 0.4(6)
N31 C31 C36 C35 -175.8(3)
C33 C32 C37 N37 -38(5)
C31 C32 C37 N37 139(5)
O21 C21 N41 C41 9.2(6)
N31 C21 N41 C41 -173.1(3)
C46 C41 N41 C21 -179.5(4)
C42 C41 N41 C21 1.6(6)
C46 C41 C42 C43 -0.5(6)
N41 C41 C42 C43 178.3(4)
C41 C42 C43 C44 1.2(6)
C42 C43 C44 C45 -1.2(6)
C43 C44 C45 C46 0.4(7)
C44 C45 C46 C41 0.3(6)
C42 C41 C46 C45 -0.2(6)
N41 C41 C46 C45 -179.2(4)
